data_4107447
loop_
_publ_author_name
'Ross D. Witherell'
'Kai E. O. Ylijoki'
'Jeffrey M. Stryker'

_publ_section_title
;
 Cobalt-Mediated \h5-Pentadienyl/Alkyne [5 + 2] Cycloaddition. Synthesis
 and Characterization of Unbridged \h2,\h3-Coordinated Cycloheptadienyl
 Complexes
;
_journal_name_full 'Journal of the American Chemical Society'
_journal_page_first 2176
_journal_page_last 2177
_journal_paper_doi 10.1021/ja710568d
_journal_volume 130
_journal_year 2008
_chemical_formula_moiety 'C18 H26 Co, F6 P'
_chemical_formula_sum 'C18 H26 Co F6 P'
_chemical_formula_weight 446.29
_chemical_name_systematic
; 
 ? 
;
_space_group_IT_number 14
_symmetry_cell_setting monoclinic
_symmetry_space_group_name_Hall '-P 2ybc'
_symmetry_space_group_name_H-M 'P 1 21/c 1'
_atom_sites_solution_hydrogens geom
_atom_sites_solution_primary direct
_atom_sites_solution_secondary difmap
_audit_creation_method SHELXL-97
_cell_angle_alpha 90.00
_cell_angle_beta 91.863(3)
_cell_angle_gamma 90.00
_cell_formula_units_Z 4
_cell_length_a 12.3594(14)
_cell_length_b 8.5903(10)
_cell_length_c 17.871(2)
_cell_measurement_reflns_used 5143
_cell_measurement_temperature 193(2)
_cell_measurement_theta_max 25.87
_cell_measurement_theta_min 2.28
_cell_volume 1896.4(4)
_computing_cell_refinement 'Bruker SAINT (Bruker, 1997)'
_computing_data_collection 'Bruker SMART (Bruker, 1997)'
_computing_data_reduction 'Bruker SAINT (Bruker, 1997)'
_computing_molecular_graphics 'Bruker SHELXTL (Bruker, 1997)'
_computing_publication_material 'Bruker SHELXTL (Bruker, 1997)'
_computing_structure_refinement 'SHELXL-97 (Sheldrick, 1997)'
_computing_structure_solution 'SHELXS-97 (Sheldrick, 1990)'
_diffrn_ambient_temperature 193(2)
_diffrn_detector_area_resol_mean 8.192
_diffrn_measured_fraction_theta_full 0.999
_diffrn_measured_fraction_theta_max 0.999
_diffrn_measurement_device_type 'Bruker PLATFORM diffractometer/SMART 1000 CCD area detector'
_diffrn_measurement_method '\w scans'
_diffrn_radiation_monochromator graphite
_diffrn_radiation_source 'fine-focus sealed tube'
_diffrn_radiation_type MoK\a
_diffrn_radiation_wavelength 0.71073
_diffrn_reflns_av_R_equivalents 0.0000
_diffrn_reflns_av_sigmaI/netI 0.0444
_diffrn_reflns_limit_h_max 15
_diffrn_reflns_limit_h_min -15
_diffrn_reflns_limit_k_max 10
_diffrn_reflns_limit_k_min -10
_diffrn_reflns_limit_l_max 22
_diffrn_reflns_limit_l_min -22
_diffrn_reflns_number 21432
_diffrn_reflns_theta_full 26.40
_diffrn_reflns_theta_max 26.40
_diffrn_reflns_theta_min 1.65
_diffrn_standards_decay_% 0
_diffrn_standards_interval_time 0
_diffrn_standards_number 0
_exptl_absorpt_coefficient_mu 1.045
_exptl_absorpt_correction_T_max 0.8676
_exptl_absorpt_correction_T_min 0.7049
_exptl_absorpt_correction_type multi-scan
_exptl_absorpt_process_details 'TWINABS (Sheldrick, 2002)'
_exptl_crystal_colour orange-red
_exptl_crystal_density_diffrn 1.563
_exptl_crystal_description prism
_exptl_crystal_F_000 920
_exptl_crystal_size_max 0.36
_exptl_crystal_size_mid 0.21
_exptl_crystal_size_min 0.14
_refine_diff_density_max 0.975
_refine_diff_density_min -0.885
_refine_diff_density_rms 0.127
_refine_ls_extinction_method none
_refine_ls_goodness_of_fit_ref 1.061
_refine_ls_hydrogen_treatment constr
_refine_ls_matrix_type full
_refine_ls_number_parameters 268
_refine_ls_number_reflns 21432
_refine_ls_number_restraints 28
_refine_ls_restrained_S_all 1.061
_refine_ls_R_factor_all 0.0865
_refine_ls_R_factor_gt 0.0617
_refine_ls_shift/su_max 0.001
_refine_ls_shift/su_mean 0.000
_refine_ls_structure_factor_coef Fsqd
_refine_ls_weighting_details 'calc w=1/[\s^2^(Fo^2^)+(0.0959P)^2^+1.4884P] where P=(Fo^2^+2Fc^2^)/3'
_refine_ls_weighting_scheme calc
_refine_ls_wR_factor_gt 0.1809
_refine_ls_wR_factor_ref 0.1929
_reflns_number_gt 14851
_reflns_number_total 21432
_reflns_threshold_expression I>2\s(I)
_cod_data_source_file ja710568d-file001_1.cif
_cod_data_source_block jms0435
_cod_original_sg_symbol_H-M 'P 21/c'
_cod_database_code 4107447

loop_
_symmetry_equiv_pos_as_xyz
'x, y, z'
'-x, y+1/2, -z+1/2'
'-x, -y, -z'
'x, -y-1/2, z-1/2'

loop_
_atom_site_label
_atom_site_type_symbol
_atom_site_fract_x
_atom_site_fract_y
_atom_site_fract_z
_atom_site_U_iso_or_equiv
_atom_site_adp_type
_atom_site_occupancy
_atom_site_symmetry_multiplicity
_atom_site_calc_flag
_atom_site_refinement_flags
_atom_site_disorder_assembly
_atom_site_disorder_group
Co Co 0.25968(3) 0.20263(4) 0.362121(17) 0.05187(13) Uani 1 1 d D . .
C1A C 0.2546(4) 0.2119(4) 0.47882(13) 0.0544(11) Uani 0.70 1 d PD A 1
H1A H 0.2456 0.1111 0.5059 0.065 Uiso 0.70 1 calc PR A 1
C2A C 0.3582(4) 0.2486(6) 0.4558(2) 0.099(2) Uani 0.70 1 d PD A 1
H2A H 0.4206 0.1786 0.4690 0.119 Uiso 0.70 1 calc PR A 1
C3A C 0.3787(5) 0.4267(7) 0.4363(3) 0.129(3) Uani 0.70 1 d PD A 1
H3AA H 0.3508 0.4968 0.4752 0.155 Uiso 0.70 1 calc PR A 1
H3BA H 0.4564 0.4484 0.4294 0.155 Uiso 0.70 1 calc PR A 1
C4A C 0.3185(4) 0.4388(6) 0.3691(3) 0.0922(18) Uani 0.70 1 d PD A 1
H4A H 0.3623 0.4708 0.3256 0.111 Uiso 0.70 1 calc PR A 1
C5A C 0.2050(4) 0.4314(4) 0.35244(19) 0.0522(9) Uani 0.70 1 d PD A 1
H5A H 0.1768 0.4692 0.3026 0.063 Uiso 0.70 1 calc PR A 1
C6A C 0.1355(3) 0.3571(5) 0.39892(18) 0.0592(10) Uani 0.70 1 d PD A 1
H6A H 0.0593 0.3386 0.3804 0.071 Uiso 0.70 1 calc PR A 1
C7A C 0.1638(3) 0.3233(5) 0.48003(19) 0.0821(15) Uani 0.70 1 d PD A 1
H7A H 0.1893 0.4215 0.5049 0.099 Uiso 0.70 1 calc PR A 1
C8A C 0.0664(4) 0.2666(6) 0.5176(2) 0.0938(16) Uani 0.70 1 d PD A 1
H8AA H 0.0835 0.2513 0.5711 0.113 Uiso 0.70 1 calc PR A 1
H8BA H 0.0430 0.1675 0.4953 0.113 Uiso 0.70 1 calc PR A 1
H8CA H 0.0081 0.3433 0.5115 0.113 Uiso 0.70 1 calc PR A 1
C1B C 0.2151(6) 0.1998(6) 0.47399(18) 0.054 Uiso 0.30 1 d PD A 2
H1B H 0.1678 0.1122 0.4899 0.065 Uiso 0.30 1 calc PR A 2
C2B C 0.3253(7) 0.1690(9) 0.4696(2) 0.099 Uiso 0.30 1 d PD A 2
H2B H 0.3548 0.0648 0.4848 0.119 Uiso 0.30 1 calc PR A 2
C3B C 0.4028(6) 0.3166(12) 0.4688(5) 0.129 Uiso 0.30 1 d PD A 2
H3AB H 0.3847 0.3926 0.5082 0.155 Uiso 0.30 1 calc PR A 2
H3BB H 0.4799 0.2867 0.4747 0.155 Uiso 0.30 1 calc PR A 2
C4B C 0.3782(5) 0.3742(9) 0.3972(4) 0.092 Uiso 0.30 1 d PD A 2
H4B H 0.4420 0.3798 0.3643 0.111 Uiso 0.30 1 calc PR A 2
C5B C 0.2824(7) 0.4428(4) 0.3651(4) 0.052 Uiso 0.30 1 d PD A 2
H5B H 0.2871 0.5007 0.3168 0.063 Uiso 0.30 1 calc PR A 2
C6B C 0.1823(6) 0.4152(6) 0.3934(3) 0.059 Uiso 0.30 1 d PD A 2
H6B H 0.1169 0.4499 0.3634 0.071 Uiso 0.30 1 calc PR A 2
C7B C 0.1670(5) 0.3570(8) 0.4719(3) 0.082 Uiso 0.30 1 d PD A 2
H7B H 0.2085 0.4255 0.5078 0.099 Uiso 0.30 1 calc PR A 2
C8B C 0.0507(6) 0.3636(12) 0.4891(5) 0.094 Uiso 0.30 1 d PD A 2
H8AB H 0.0117 0.4251 0.4506 0.113 Uiso 0.30 1 calc PR A 2
H8BB H 0.0423 0.4123 0.5381 0.113 Uiso 0.30 1 calc PR A 2
H8CB H 0.0210 0.2579 0.4898 0.113 Uiso 0.30 1 calc PR A 2
C10 C 0.1987(2) -0.0151(3) 0.33676(11) 0.0460(6) Uani 1 1 d . A .
C11 C 0.3142(2) -0.0179(3) 0.33935(12) 0.0468(6) Uani 1 1 d . A .
C12 C 0.3516(2) 0.0870(3) 0.28508(12) 0.0491(6) Uani 1 1 d . A .
C13 C 0.2612(2) 0.1549(3) 0.24941(12) 0.0509(6) Uani 1 1 d . A .
C14 C 0.1649(2) 0.0922(3) 0.28082(12) 0.0480(6) Uani 1 1 d . A .
C15 C 0.1276(3) -0.1174(3) 0.38057(15) 0.0728(8) Uani 1 1 d . . .
H15A H 0.1601 -0.1334 0.4307 0.087 Uiso 1 1 calc R A .
H15B H 0.1193 -0.2181 0.3552 0.087 Uiso 1 1 calc R . .
H15C H 0.0565 -0.0684 0.3847 0.087 Uiso 1 1 calc R . .
C16 C 0.3829(3) -0.1227(4) 0.38783(15) 0.0774(9) Uani 1 1 d . . .
H16A H 0.3887 -0.2248 0.3638 0.093 Uiso 1 1 calc R A .
H16B H 0.3497 -0.1348 0.4366 0.093 Uiso 1 1 calc R . .
H16C H 0.4552 -0.0773 0.3949 0.093 Uiso 1 1 calc R . .
C17 C 0.4676(2) 0.1115(4) 0.26466(16) 0.0754(9) Uani 1 1 d . . .
H17A H 0.4775 0.2194 0.2486 0.091 Uiso 1 1 calc R A .
H17B H 0.4854 0.0408 0.2238 0.091 Uiso 1 1 calc R . .
H17C H 0.5152 0.0901 0.3083 0.091 Uiso 1 1 calc R . .
C18 C 0.2647(3) 0.2660(4) 0.18434(15) 0.0838(10) Uani 1 1 d . . .
H18A H 0.2673 0.2070 0.1375 0.101 Uiso 1 1 calc R A .
H18B H 0.3293 0.3318 0.1897 0.101 Uiso 1 1 calc R . .
H18C H 0.1998 0.3316 0.1834 0.101 Uiso 1 1 calc R . .
C19 C 0.0516(3) 0.1260(4) 0.25485(16) 0.0792(9) Uani 1 1 d . . .
H19A H 0.0334 0.0630 0.2105 0.095 Uiso 1 1 calc R A .
H19B H 0.0449 0.2366 0.2422 0.095 Uiso 1 1 calc R . .
H19C H 0.0021 0.1005 0.2948 0.095 Uiso 1 1 calc R . .
P P -0.24415(5) 0.23642(7) 0.37780(3) 0.04643(17) Uani 1 1 d . . .
F1 F -0.33475(14) 0.3633(2) 0.36266(10) 0.0857(5) Uani 1 1 d . . .
F2 F -0.15334(14) 0.1097(2) 0.39461(9) 0.0809(5) Uani 1 1 d . . .
F3 F -0.15456(14) 0.3587(2) 0.35613(10) 0.0850(5) Uani 1 1 d . . .
F4 F -0.33291(14) 0.1134(2) 0.40129(9) 0.0761(5) Uani 1 1 d . . .
F5 F -0.23195(18) 0.29112(18) 0.46221(8) 0.0860(6) Uani 1 1 d . . .
F6 F -0.25649(19) 0.1805(2) 0.29425(8) 0.0948(6) Uani 1 1 d . . .

loop_
_atom_site_aniso_label
_atom_site_aniso_U_11
_atom_site_aniso_U_22
_atom_site_aniso_U_33
_atom_site_aniso_U_23
_atom_site_aniso_U_13
_atom_site_aniso_U_12
Co 0.0691(3) 0.04012(19) 0.04683(18) -0.01249(14) 0.00904(16) -0.00592(18)
C1A 0.069(3) 0.064(2) 0.0285(16) -0.0190(15) -0.0147(17) 0.017(3)
C2A 0.116(5) 0.077(3) 0.098(3) -0.065(3) -0.076(3) 0.020(3)
C3A 0.110(5) 0.122(5) 0.151(5) -0.076(4) -0.058(4) 0.034(4)
C4A 0.057(3) 0.087(4) 0.134(4) -0.004(3) 0.016(3) -0.023(3)
C5A 0.063(3) 0.036(2) 0.059(2) -0.0115(15) 0.0162(18) 0.0018(18)
C6A 0.065(3) 0.052(2) 0.061(2) -0.0014(18) 0.0030(19) -0.006(2)
C7A 0.086(4) 0.089(4) 0.073(3) 0.009(2) 0.030(2) 0.014(3)
C8A 0.092(4) 0.102(4) 0.088(3) 0.013(3) 0.011(3) -0.017(3)
C10 0.0548(17) 0.0399(14) 0.0436(12) -0.0064(10) 0.0034(11) -0.0046(12)
C11 0.0559(17) 0.0414(15) 0.0427(12) -0.0084(10) -0.0019(11) 0.0042(12)
C12 0.0544(17) 0.0508(16) 0.0424(12) -0.0123(11) 0.0047(11) -0.0093(13)
C13 0.074(2) 0.0419(13) 0.0362(12) -0.0046(10) 0.0011(12) -0.0007(14)
C14 0.0502(17) 0.0448(15) 0.0488(13) -0.0094(11) -0.0023(11) 0.0011(13)
C15 0.080(2) 0.0623(19) 0.0761(18) 0.0015(15) 0.0102(16) -0.0180(17)
C16 0.083(2) 0.076(2) 0.0719(18) 0.0062(15) -0.0078(16) 0.0228(19)
C17 0.056(2) 0.091(2) 0.0798(19) -0.0174(16) 0.0161(15) -0.0099(18)
C18 0.116(3) 0.075(2) 0.0606(17) 0.0171(15) 0.0062(17) -0.002(2)
C19 0.075(2) 0.086(2) 0.0761(19) -0.0098(16) -0.0116(16) 0.0116(19)
P 0.0547(4) 0.0413(3) 0.0432(3) 0.0036(3) 0.0004(3) -0.0018(4)
F1 0.0735(12) 0.0692(12) 0.1145(13) 0.0277(10) 0.0057(10) 0.0210(10)
F2 0.0711(12) 0.0618(11) 0.1095(12) 0.0107(9) -0.0017(9) 0.0153(9)
F3 0.0734(12) 0.0754(12) 0.1061(12) 0.0292(10) -0.0001(10) -0.0222(10)
F4 0.0759(12) 0.0660(11) 0.0865(10) 0.0178(8) 0.0035(8) -0.0216(10)
F5 0.1314(18) 0.0710(11) 0.0552(9) -0.0087(7) -0.0056(9) -0.0076(12)
F6 0.1295(18) 0.1084(15) 0.0465(9) -0.0065(8) 0.0004(9) -0.0156(14)

loop_
_atom_type_symbol
_atom_type_description
_atom_type_scat_dispersion_real
_atom_type_scat_dispersion_imag
_atom_type_scat_source
C C 0.0033 0.0016 'International Tables Vol C Tables 4.2.6.8 and 6.1.1.4'
H H 0.0000 0.0000 'International Tables Vol C Tables 4.2.6.8 and 6.1.1.4'
F F 0.0171 0.0103 'International Tables Vol C Tables 4.2.6.8 and 6.1.1.4'
P P 0.1023 0.0942 'International Tables Vol C Tables 4.2.6.8 and 6.1.1.4'
Co Co 0.3494 0.9721 'International Tables Vol C Tables 4.2.6.8 and 6.1.1.4'

loop_
_geom_angle_atom_site_label_1
_geom_angle_atom_site_label_2
_geom_angle_atom_site_label_3
_geom_angle
C11 Co C13 66.97(9)
C11 Co C10 40.57(9)
C13 Co C10 67.58(9)
C11 Co C14 67.65(10)
C13 Co C14 40.78(10)
C10 Co C14 40.01(9)
C11 Co C12 40.06(9)
C13 Co C12 39.58(10)
C10 Co C12 67.83(9)
C14 Co C12 67.82(9)
C11 Co C2A 98.49(15)
C13 Co C2A 143.53(18)
C10 Co C2A 123.43(17)
C14 Co C2A 163.42(18)
C12 Co C2A 107.93(16)
C11 Co C2B 86.2(2)
C13 Co C2B 149.4(2)
C10 Co C2B 101.9(3)
C14 Co C2B 141.3(3)
C12 Co C2B 110.0(2)
C11 Co C5B 150.8(2)
C13 Co C5B 102.5(2)
C10 Co C5B 162.3(2)
C14 Co C5B 123.1(2)
C12 Co C5B 114.6(2)
C2B Co C5B 93.77(19)
C11 Co C5A 163.79(11)
C13 Co C5A 96.89(11)
C10 Co C5A 136.22(14)
C14 Co C5A 101.52(13)
C12 Co C5A 125.57(12)
C2A Co C5A 93.88(18)
C11 Co C1A 104.67(11)
C13 Co C1A 170.61(12)
C10 Co C1A 103.38(13)
C14 Co C1A 133.19(15)
C12 Co C1A 135.85(12)
C2A Co C1A 39.08(17)
C5A Co C1A 91.54(13)
C11 Co C1B 106.06(17)
C13 Co C1B 161.0(2)
C10 Co C1B 95.38(17)
C14 Co C1B 120.4(2)
C12 Co C1B 142.98(19)
C2B Co C1B 39.00(17)
C5B Co C1B 91.53(14)
C11 Co C6B 171.3(2)
C13 Co C6B 116.32(17)
C10 Co C6B 131.8(2)
C14 Co C6B 109.1(2)
C12 Co C6B 147.37(19)
C2B Co C6B 92.40(16)
C5B Co C6B 37.85(14)
C1B Co C6B 68.13(13)
C11 Co C6A 150.66(14)
C13 Co C6A 116.90(12)
C10 Co C6A 111.57(14)
C14 Co C6A 96.00(12)
C12 Co C6A 156.10(11)
C2A Co C6A 92.40(16)
C5A Co C6A 37.80(14)
C1A Co C6A 68.05(13)
C11 Co C4B 117.6(2)
C13 Co C4B 113.2(2)
C10 Co C4B 157.5(2)
C14 Co C4B 151.9(2)
C12 Co C4B 98.01(19)
C2B Co C4B 65.5(2)
C5B Co C4B 39.28(17)
C1B Co C4B 85.84(18)
C6B Co C4B 69.30(18)
C11 Co C4A 139.99(16)
C13 Co C4A 103.32(17)
C10 Co C4A 170.42(18)
C14 Co C4A 130.89(18)
C12 Co C4A 107.39(16)
C2A Co C4A 65.6(2)
C5A Co C4A 39.26(17)
C1A Co C4A 85.84(18)
C6A Co C4A 69.18(18)
C2A C1A C7A 124.3(4)
C2A C1A Co 69.91(19)
C7A C1A Co 94.97(19)
C1A C2A C3A 115.9(4)
C1A C2A Co 71.01(18)
C3A C2A Co 95.7(3)
C4A C3A C2A 100.2(4)
C3A C4A C5A 132.0(5)
C3A C4A Co 98.5(4)
C5A C4A Co 67.6(2)
C6A C5A C4A 121.7(4)
C6A C5A Co 73.7(2)
C4A C5A Co 73.2(3)
C5A C6A C7A 122.7(4)
C5A C6A Co 68.5(2)
C7A C6A Co 91.7(2)
C1A C7A C8A 115.1(4)
C1A C7A C6A 105.3(2)
C8A C7A C6A 109.4(4)
C2B C1B C7B 124.5(4)
C2B C1B Co 70.1(2)
C7B C1B Co 94.79(19)
C1B C2B C3B 116.1(4)
C1B C2B Co 70.9(2)
C3B C2B Co 95.6(3)
C4B C3B C2B 100.2(4)
C3B C4B C5B 132.0(5)
C3B C4B Co 98.7(4)
C5B C4B Co 67.6(3)
C6B C5B C4B 121.8(4)
C6B C5B Co 73.5(2)
C4B C5B Co 73.2(3)
C5B C6B C7B 122.8(4)
C5B C6B Co 68.7(2)
C7B C6B Co 91.7(2)
C1B C7B C8B 115.0(4)
C1B C7B C6B 105.3(3)
C8B C7B C6B 109.4(4)
C14 C10 C11 107.8(2)
C14 C10 C15 126.4(2)
C11 C10 C15 125.6(2)
C14 C10 Co 70.21(14)
C11 C10 Co 69.50(14)
C15 C10 Co 129.79(17)
C12 C11 C10 108.5(2)
C12 C11 C16 126.1(3)
C10 C11 C16 125.3(2)
C12 C11 Co 70.44(14)
C10 C11 Co 69.93(14)
C16 C11 Co 128.62(17)
C13 C12 C11 107.7(2)
C13 C12 C17 125.8(2)
C11 C12 C17 126.3(3)
C13 C12 Co 69.76(14)
C11 C12 Co 69.50(13)
C17 C12 Co 129.97(18)
C12 C13 C14 109.0(2)
C12 C13 C18 125.1(3)
C14 C13 C18 125.8(3)
C12 C13 Co 70.66(13)
C14 C13 Co 70.01(12)
C18 C13 Co 129.14(19)
C10 C14 C13 107.0(2)
C10 C14 C19 126.9(3)
C13 C14 C19 126.0(2)
C10 C14 Co 69.78(13)
C13 C14 Co 69.21(13)
C19 C14 Co 129.42(19)
F6 P F1 90.10(11)
F6 P F5 179.47(10)
F1 P F5 90.19(10)
F6 P F3 90.99(10)
F1 P F3 89.87(10)
F5 P F3 89.45(10)
F6 P F2 90.95(10)
F1 P F2 178.93(10)
F5 P F2 88.76(10)
F3 P F2 90.31(10)
F6 P F4 90.07(10)
F1 P F4 90.73(9)
F5 P F4 89.48(10)
F3 P F4 178.78(9)
F2 P F4 89.07(9)

loop_
_geom_bond_atom_site_label_1
_geom_bond_atom_site_label_2
_geom_bond_distance
Co C11 2.055(2)
Co C13 2.056(2)
Co C10 2.061(2)
Co C14 2.067(2)
Co C12 2.068(2)
Co C2A 2.076(3)
Co C2B 2.080(4)
Co C5B 2.082(4)
Co C5A 2.083(3)
Co C1A 2.090(2)
Co C1B 2.091(3)
Co C6B 2.144(4)
Co C6A 2.148(3)
Co C4B 2.156(5)
Co C4A 2.157(5)
C1A C2A 1.393(6)
C1A C7A 1.476(5)
C2A C3A 1.590(8)
C3A C4A 1.396(7)
C4A C5A 1.426(6)
C5A C6A 1.372(5)
C6A C7A 1.508(4)
C7A C8A 1.481(5)
C1B C2B 1.392(6)
C1B C7B 1.475(5)
C2B C3B 1.589(8)
C3B C4B 1.396(7)
C4B C5B 1.426(6)
C5B C6B 1.372(5)
C6B C7B 1.508(5)
C7B C8B 1.482(5)
C10 C14 1.412(3)
C10 C11 1.427(3)
C10 C15 1.484(3)
C11 C12 1.412(3)
C11 C16 1.495(3)
C12 C13 1.396(4)
C12 C17 1.505(4)
C13 C14 1.437(4)
C13 C18 1.506(3)
C14 C19 1.489(4)
P F6 1.5711(16)
P F1 1.5798(17)
P F5 1.5824(15)
P F3 1.5834(17)
P F2 1.5852(17)
P F4 1.5896(17)

loop_
_geom_torsion_atom_site_label_1
_geom_torsion_atom_site_label_2
_geom_torsion_atom_site_label_3
_geom_torsion_atom_site_label_4
_geom_torsion
C11 Co C1A C2A 85.4(3)
C13 Co C1A C2A 111.9(9)
C10 Co C1A C2A 127.2(3)
C14 Co C1A C2A 158.3(3)
C12 Co C1A C2A 55.4(3)
C5A Co C1A C2A -94.3(3)
C6A Co C1A C2A -124.6(3)
C4A Co C1A C2A -55.4(3)
C11 Co C1A C7A -149.8(2)
C13 Co C1A C7A -123.3(8)
C10 Co C1A C7A -107.9(3)
C14 Co C1A C7A -76.9(3)
C12 Co C1A C7A -179.8(2)
C2A Co C1A C7A 124.8(4)
C5A Co C1A C7A 30.6(3)
C6A Co C1A C7A 0.2(3)
C4A Co C1A C7A 69.4(3)
C7A C1A C2A C3A 5.1(5)
Co C1A C2A C3A 87.2(3)
C7A C1A C2A Co -82.1(3)
C11 Co C2A C1A -102.8(2)
C13 Co C2A C1A -165.24(19)
C10 Co C2A C1A -68.1(3)
C14 Co C2A C1A -70.6(6)
C12 Co C2A C1A -142.9(2)
C5A Co C2A C1A 87.7(3)
C6A Co C2A C1A 49.8(3)
C4A Co C2A C1A 115.6(3)
C11 Co C2A C3A 141.7(3)
C13 Co C2A C3A 79.3(4)
C10 Co C2A C3A 176.5(3)
C14 Co C2A C3A 173.9(4)
C12 Co C2A C3A 101.6(3)
C5A Co C2A C3A -27.8(3)
C1A Co C2A C3A -115.4(4)
C6A Co C2A C3A -65.6(3)
C4A Co C2A C3A 0.2(3)
C1A C2A C3A C4A -72.0(5)
Co C2A C3A C4A -0.3(4)
C2A C3A C4A C5A 67.7(7)
C2A C3A C4A Co 0.3(4)
C11 Co C4A C3A -73.5(4)
C13 Co C4A C3A -143.4(3)
C10 Co C4A C3A -161.1(8)
C14 Co C4A C3A -177.9(3)
C12 Co C4A C3A -102.5(4)
C2A Co C4A C3A -0.2(4)
C5A Co C4A C3A 132.1(5)
C1A Co C4A C3A 34.5(4)
C6A Co C4A C3A 102.6(4)
C11 Co C4A C5A 154.49(19)
C13 Co C4A C5A 84.6(3)
C10 Co C4A C5A 66.9(10)
C14 Co C4A C5A 50.1(3)
C12 Co C4A C5A 125.5(2)
C2A Co C4A C5A -132.3(3)
C1A Co C4A C5A -97.6(3)
C6A Co C4A C5A -29.5(2)
C3A C4A C5A C6A -23.2(8)
Co C4A C5A C6A 57.9(4)
C3A C4A C5A Co -81.1(6)
C11 Co C5A C6A 131.3(4)
C13 Co C5A C6A 126.0(2)
C10 Co C5A C6A 61.4(3)
C14 Co C5A C6A 84.9(2)
C12 Co C5A C6A 155.76(19)
C2A Co C5A C6A -88.9(3)
C1A Co C5A C6A -49.9(2)
C4A Co C5A C6A -131.4(4)
C11 Co C5A C4A -97.3(6)
C13 Co C5A C4A -102.6(3)
C10 Co C5A C4A -167.2(3)
C14 Co C5A C4A -143.7(3)
C12 Co C5A C4A -72.9(3)
C2A Co C5A C4A 42.5(3)
C1A Co C5A C4A 81.5(3)
C6A Co C5A C4A 131.4(4)
C4A C5A C6A C7A 19.9(6)
Co C5A C6A C7A 77.6(3)
C4A C5A C6A Co -57.6(4)
C11 Co C6A C5A -154.7(2)
C13 Co C6A C5A -64.3(3)
C10 Co C6A C5A -139.2(2)
C14 Co C6A C5A -101.1(2)
C12 Co C6A C5A -55.5(4)
C2A Co C6A C5A 93.2(3)
C1A Co C6A C5A 124.5(3)
C4A Co C6A C5A 30.5(3)
C11 Co C6A C7A 80.6(3)
C13 Co C6A C7A 171.0(2)
C10 Co C6A C7A 96.1(3)
C14 Co C6A C7A 134.2(2)
C12 Co C6A C7A 179.8(3)
C2A Co C6A C7A -31.5(3)
C5A Co C6A C7A -124.7(4)
C1A Co C6A C7A -0.2(2)
C4A Co C6A C7A -94.2(3)
C2A C1A C7A C8A -170.7(3)
Co C1A C7A C8A 120.3(3)
C2A C1A C7A C6A 68.7(4)
Co C1A C7A C6A -0.3(4)
C5A C6A C7A C1A -65.1(5)
Co C6A C7A C1A 0.3(3)
C5A C6A C7A C8A 170.7(4)
Co C6A C7A C8A -123.9(3)
C11 Co C1B C2B 62.3(3)
C13 Co C1B C2B 127.9(6)
C10 Co C1B C2B 102.3(3)
C14 Co C1B C2B 135.5(3)
C12 Co C1B C2B 42.6(4)
C5B Co C1B C2B -94.1(3)
C6B Co C1B C2B -124.6(3)
C4B Co C1B C2B -55.2(3)
C11 Co C1B C7B -172.6(3)
C13 Co C1B C7B -107.1(6)
C10 Co C1B C7B -132.7(3)
C14 Co C1B C7B -99.5(3)
C12 Co C1B C7B 167.6(3)
C2B Co C1B C7B 125.0(4)
C5B Co C1B C7B 30.9(3)
C6B Co C1B C7B 0.5(3)
C4B Co C1B C7B 69.8(3)
C7B C1B C2B C3B 5.1(5)
Co C1B C2B C3B 86.9(4)
C7B C1B C2B Co -81.9(3)
C11 Co C2B C1B -121.5(3)
C13 Co C2B C1B -149.6(4)
C10 Co C2B C1B -83.8(3)
C14 Co C2B C1B -75.2(4)
C12 Co C2B C1B -154.3(2)
C5B Co C2B C1B 87.8(3)
C6B Co C2B C1B 49.9(3)
C4B Co C2B C1B 115.8(3)
C11 Co C2B C3B 122.9(4)
C13 Co C2B C3B 94.7(5)
C10 Co C2B C3B 160.5(4)
C14 Co C2B C3B 169.1(3)
C12 Co C2B C3B 90.0(4)
C5B Co C2B C3B -27.9(4)
C1B Co C2B C3B -115.7(4)
C6B Co C2B C3B -65.8(4)
C4B Co C2B C3B 0.2(3)
C1B C2B C3B C4B -71.7(5)
Co C2B C3B C4B -0.2(5)
C2B C3B C4B C5B 67.7(7)
C2B C3B C4B Co 0.2(5)
C11 Co C4B C3B -71.5(4)
C13 Co C4B C3B -146.7(4)
C10 Co C4B C3B -59.6(6)
C14 Co C4B C3B -165.4(4)
C12 Co C4B C3B -108.5(4)
C2B Co C4B C3B -0.2(4)
C5B Co C4B C3B 132.0(5)
C1B Co C4B C3B 34.4(4)
C6B Co C4B C3B 102.6(4)
C11 Co C4B C5B 156.5(3)
C13 Co C4B C5B 81.3(4)
C10 Co C4B C5B 168.4(4)
C14 Co C4B C5B 62.6(6)
C12 Co C4B C5B 119.5(3)
C2B Co C4B C5B -132.2(4)
C1B Co C4B C5B -97.5(3)
C6B Co C4B C5B -29.4(2)
C3B C4B C5B C6B -23.7(9)
Co C4B C5B C6B 57.5(4)
C3B C4B C5B Co -81.2(6)
C11 Co C5B C6B -178.1(4)
C13 Co C5B C6B 117.0(3)
C10 Co C5B C6B 62.9(7)
C14 Co C5B C6B 78.3(3)
C12 Co C5B C6B 156.9(2)
C2B Co C5B C6B -89.1(3)
C1B Co C5B C6B -50.1(3)
C4B Co C5B C6B -131.6(4)
C11 Co C5B C4B -46.5(6)
C13 Co C5B C4B -111.4(3)
C10 Co C5B C4B -165.5(5)
C14 Co C5B C4B -150.1(3)
C12 Co C5B C4B -71.5(4)
C2B Co C5B C4B 42.5(4)
C1B Co C5B C4B 81.5(3)
C6B Co C5B C4B 131.6(4)
C4B C5B C6B C7B 20.3(7)
Co C5B C6B C7B 77.7(4)
C4B C5B C6B Co -57.4(4)
C11 Co C6B C5B 173.8(12)
C13 Co C6B C5B -76.0(3)
C10 Co C6B C5B -158.6(3)
C14 Co C6B C5B -119.7(3)
C12 Co C6B C5B -41.3(5)
C2B Co C6B C5B 93.1(3)
C1B Co C6B C5B 124.3(3)
C4B Co C6B C5B 30.4(3)
C11 Co C6B C7B 49.0(13)
C13 Co C6B C7B 159.2(3)
C10 Co C6B C7B 76.6(4)
C14 Co C6B C7B 115.5(3)
C12 Co C6B C7B -166.1(3)
C2B Co C6B C7B -31.7(3)
C5B Co C6B C7B -124.8(4)
C1B Co C6B C7B -0.4(3)
C4B Co C6B C7B -94.3(3)
C2B C1B C7B C8B -171.1(4)
Co C1B C7B C8B 119.9(3)
C2B C1B C7B C6B 68.4(5)
Co C1B C7B C6B -0.6(4)
C5B C6B C7B C1B -64.9(5)
Co C6B C7B C1B 0.6(4)
C5B C6B C7B C8B 170.9(4)
Co C6B C7B C8B -123.5(4)
C11 Co C10 C14 -118.81(19)
C13 Co C10 C14 -38.52(15)
C12 Co C10 C14 -81.45(15)
C2A Co C10 C14 -178.9(2)
C2B Co C10 C14 171.6(3)
C5B Co C10 C14 20.2(7)
C5A Co C10 C14 37.4(2)
C1A Co C10 C14 144.16(17)
C1B Co C10 C14 132.7(2)
C6B Co C10 C14 67.4(3)
C6A Co C10 C14 72.77(17)
C4B Co C10 C14 -135.2(5)
C4A Co C10 C14 -19.9(9)
C13 Co C10 C11 80.29(14)
C14 Co C10 C11 118.81(19)
C12 Co C10 C11 37.36(13)
C2A Co C10 C11 -60.1(2)
C2B Co C10 C11 -69.6(2)
C5B Co C10 C11 139.0(7)
C5A Co C10 C11 156.23(17)
C1A Co C10 C11 -97.02(16)
C1B Co C10 C11 -108.5(2)
C6B Co C10 C11 -173.8(2)
C6A Co C10 C11 -168.42(15)
C4B Co C10 C11 -16.4(5)
C4A Co C10 C11 99.0(9)
C11 Co C10 C15 119.8(3)
C13 Co C10 C15 -159.9(3)
C14 Co C10 C15 -121.4(3)
C12 Co C10 C15 157.1(3)
C2A Co C10 C15 59.7(3)
C2B Co C10 C15 50.2(3)
C5B Co C10 C15 -101.2(7)
C5A Co C10 C15 -84.0(3)
C1A Co C10 C15 22.7(3)
C1B Co C10 C15 11.3(3)
C6B Co C10 C15 -54.0(3)
C6A Co C10 C15 -48.7(3)
C4B Co C10 C15 103.4(6)
C4A Co C10 C15 -141.3(9)
C14 C10 C11 C12 -0.2(3)
C15 C10 C11 C12 174.9(2)
Co C10 C11 C12 -60.16(16)
C14 C10 C11 C16 -176.2(2)
C15 C10 C11 C16 -1.2(4)
Co C10 C11 C16 123.7(2)
C14 C10 C11 Co 60.00(16)
C15 C10 C11 Co -124.9(2)
C13 Co C11 C12 37.27(15)
C10 Co C11 C12 119.17(19)
C14 Co C11 C12 81.64(15)
C2A Co C11 C12 -107.8(2)
C2B Co C11 C12 -127.6(3)
C5B Co C11 C12 -36.6(5)
C5A Co C11 C12 31.5(5)
C1A Co C11 C12 -147.27(18)
C1B Co C11 C12 -161.6(2)
C6B Co C11 C12 151.2(12)
C6A Co C11 C12 141.6(2)
C4B Co C11 C12 -67.8(3)
C4A Co C11 C12 -46.0(3)
C13 Co C11 C10 -81.90(14)
C14 Co C11 C10 -37.53(13)
C12 Co C11 C10 -119.17(19)
C2A Co C11 C10 133.0(2)
C2B Co C11 C10 113.2(3)
C5B Co C11 C10 -155.8(5)
C5A Co C11 C10 -87.7(5)
C1A Co C11 C10 93.57(17)
C1B Co C11 C10 79.3(2)
C6B Co C11 C10 32.0(12)
C6A Co C11 C10 22.4(3)
C4B Co C11 C10 173.0(3)
C4A Co C11 C10 -165.2(3)
C13 Co C11 C16 158.4(3)
C10 Co C11 C16 -119.7(3)
C14 Co C11 C16 -157.2(3)
C12 Co C11 C16 121.1(3)
C2A Co C11 C16 13.3(3)
C2B Co C11 C16 -6.5(4)
C5B Co C11 C16 84.5(5)
C5A Co C11 C16 152.7(5)
C1A Co C11 C16 -26.1(3)
C1B Co C11 C16 -40.4(3)
C6B Co C11 C16 -87.7(12)
C6A Co C11 C16 -97.3(3)
C4B Co C11 C16 53.3(4)
C4A Co C11 C16 75.1(4)
C10 C11 C12 C13 0.3(3)
C16 C11 C12 C13 176.4(2)
Co C11 C12 C13 -59.51(16)
C10 C11 C12 C17 -175.0(2)
C16 C11 C12 C17 1.1(4)
Co C11 C12 C17 125.2(2)
C10 C11 C12 Co 59.84(16)
C16 C11 C12 Co -124.1(2)
C11 Co C12 C13 119.0(2)
C10 Co C12 C13 81.17(16)
C14 Co C12 C13 37.80(14)
C2A Co C12 C13 -159.3(2)
C2B Co C12 C13 176.2(3)
C5B Co C12 C13 -79.7(3)
C5A Co C12 C13 -50.7(2)
C1A Co C12 C13 167.7(2)
C1B Co C12 C13 149.3(3)
C6B Co C12 C13 -53.2(4)
C6A Co C12 C13 -12.3(4)
C4B Co C12 C13 -117.0(3)
C4A Co C12 C13 -90.0(2)
C13 Co C12 C11 -119.0(2)
C10 Co C12 C11 -37.82(13)
C14 Co C12 C11 -81.18(16)
C2A Co C12 C11 81.7(2)
C2B Co C12 C11 57.3(3)
C5B Co C12 C11 161.3(3)
C5A Co C12 C11 -169.67(18)
C1A Co C12 C11 48.7(3)
C1B Co C12 C11 30.3(4)
C6B Co C12 C11 -172.2(4)
C6A Co C12 C11 -131.3(3)
C4B Co C12 C11 124.0(3)
C4A Co C12 C11 151.0(2)
C11 Co C12 C17 -120.7(3)
C13 Co C12 C17 120.3(3)
C10 Co C12 C17 -158.5(3)
C14 Co C12 C17 158.1(3)
C2A Co C12 C17 -38.9(3)
C2B Co C12 C17 -63.4(4)
C5B Co C12 C17 40.7(4)
C5A Co C12 C17 69.6(3)
C1A Co C12 C17 -72.0(3)
C1B Co C12 C17 -90.4(4)
C6B Co C12 C17 67.1(5)
C6A Co C12 C17 108.0(4)
C4B Co C12 C17 3.4(4)
C4A Co C12 C17 30.3(3)
C11 C12 C13 C14 -0.4(3)
C17 C12 C13 C14 174.9(2)
Co C12 C13 C14 -59.73(15)
C11 C12 C13 C18 -175.8(2)
C17 C12 C13 C18 -0.5(4)
Co C12 C13 C18 124.8(3)
C11 C12 C13 Co 59.34(15)
C17 C12 C13 Co -125.3(3)
C11 Co C13 C12 -37.71(15)
C10 Co C13 C12 -81.86(16)
C14 Co C13 C12 -119.7(2)
C2A Co C13 C12 34.5(3)
C2B Co C13 C12 -7.0(6)
C5B Co C13 C12 113.6(3)
C5A Co C13 C12 140.67(18)
C1A Co C13 C12 -65.7(9)
C1B Co C13 C12 -109.6(6)
C6B Co C13 C12 151.2(3)
C6A Co C13 C12 174.45(18)
C4B Co C13 C12 73.7(3)
C4A Co C13 C12 101.3(2)
C11 Co C13 C14 81.95(16)
C10 Co C13 C14 37.81(15)
C12 Co C13 C14 119.7(2)
C2A Co C13 C14 154.2(3)
C2B Co C13 C14 112.7(6)
C5B Co C13 C14 -126.7(3)
C5A Co C13 C14 -99.66(18)
C1A Co C13 C14 54.0(9)
C1B Co C13 C14 10.0(6)
C6B Co C13 C14 -89.1(3)
C6A Co C13 C14 -65.9(2)
C4B Co C13 C14 -166.6(3)
C4A Co C13 C14 -139.06(19)
C11 Co C13 C18 -157.7(3)
C10 Co C13 C18 158.2(3)
C14 Co C13 C18 120.4(4)
C12 Co C13 C18 -120.0(4)
C2A Co C13 C18 -85.4(4)
C2B Co C13 C18 -126.9(6)
C5B Co C13 C18 -6.3(4)
C5A Co C13 C18 20.7(3)
C1A Co C13 C18 174.4(8)
C1B Co C13 C18 130.4(6)
C6B Co C13 C18 31.2(4)
C6A Co C13 C18 54.5(3)
C4B Co C13 C18 -46.2(4)
C4A Co C13 C18 -18.7(3)
C11 C10 C14 C13 -0.1(3)
C15 C10 C14 C13 -175.1(2)
Co C10 C14 C13 59.47(15)
C11 C10 C14 C19 175.7(2)
C15 C10 C14 C19 0.7(4)
Co C10 C14 C19 -124.7(3)
C11 C10 C14 Co -59.56(16)
C15 C10 C14 Co 125.4(2)
C12 C13 C14 C10 0.3(3)
C18 C13 C14 C10 175.7(2)
Co C13 C14 C10 -59.84(15)
C12 C13 C14 C19 -175.6(2)
C18 C13 C14 C19 -0.1(4)
Co C13 C14 C19 124.3(3)
C12 C13 C14 Co 60.13(16)
C18 C13 C14 Co -124.5(3)
C11 Co C14 C10 38.03(13)
C13 Co C14 C10 118.2(2)
C12 Co C14 C10 81.48(16)
C2A Co C14 C10 3.3(6)
C2B Co C14 C10 -13.2(4)
C5B Co C14 C10 -172.8(3)
C5A Co C14 C10 -154.60(17)
C1A Co C14 C10 -51.4(2)
C1B Co C14 C10 -58.0(3)
C6B Co C14 C10 -133.3(2)
C6A Co C14 C10 -116.73(17)
C4B Co C14 C10 145.1(5)
C4A Co C14 C10 175.7(2)
C11 Co C14 C13 -80.17(16)
C10 Co C14 C13 -118.2(2)
C12 Co C14 C13 -36.72(14)
C2A Co C14 C13 -114.9(6)
C2B Co C14 C13 -131.4(4)
C5B Co C14 C13 69.0(3)
C5A Co C14 C13 87.20(17)
C1A Co C14 C13 -169.57(17)
C1B Co C14 C13 -176.2(2)
C6B Co C14 C13 108.5(2)
C6A Co C14 C13 125.07(17)
C4B Co C14 C13 26.9(5)
C4A Co C14 C13 57.5(2)
C11 Co C14 C19 159.8(3)
C13 Co C14 C19 -120.1(3)
C10 Co C14 C19 121.7(3)
C12 Co C14 C19 -156.8(3)
C2A Co C14 C19 125.0(6)
C2B Co C14 C19 108.6(4)
C5B Co C14 C19 -51.0(4)
C5A Co C14 C19 -32.9(3)
C1A Co C14 C19 70.4(3)
C1B Co C14 C19 63.7(3)
C6B Co C14 C19 -11.6(3)
C6A Co C14 C19 5.0(3)
C4B Co C14 C19 -93.1(5)
C4A Co C14 C19 -62.6(3)
